data_2014617
loop_
_publ_author_name
'Smolentsev, Anton I.'
'Naumov, Dmitry Yu.'

_publ_section_title
;
 Two alkali metal chlorites, LiClO~2~ and KClO~2~
;
_journal_issue 2
_journal_name_full 'Acta Crystallographica Section C'
_journal_page_first i17
_journal_page_last i19
_journal_paper_doi 10.1107/S0108270104032482
_journal_volume 61
_journal_year 2005
_chemical_formula_iupac 'Li Cl O2'
_chemical_formula_moiety 'O2 Cl , Li'
_chemical_formula_structural 'Li Cl O2'
_chemical_formula_sum 'Cl Li O2'
_chemical_formula_weight 74.39
_chemical_name_common 'lithium chlorite'
_chemical_name_systematic 'lithium chlorate(III)'
_space_group_IT_number 138
_symmetry_cell_setting tetragonal
_symmetry_space_group_name_Hall '-P 4ac 2ac'
_symmetry_space_group_name_H-M 'P 42/n c m :2'
_atom_sites_solution_primary direct
_atom_sites_solution_secondary difmap
_audit_creation_method SHELXL-97
_cell_angle_alpha 90.00
_cell_angle_beta 90.00
_cell_angle_gamma 90.00
_cell_formula_units_Z 4
_cell_length_a 4.7223(11)
_cell_length_b 4.7223(11)
_cell_length_c 10.298(3)
_cell_measurement_reflns_used 20
_cell_measurement_temperature 293(2)
_cell_measurement_theta_max 14.80
_cell_measurement_theta_min 12.55
_cell_volume 229.65(10)
_computing_cell_refinement CD4CA0
_computing_data_collection 'CD4CA0 (Enraf-Nonius, 1989)'
_computing_data_reduction 'CADDAT (Enraf-Nonius, 1989)'
_computing_molecular_graphics 'BS (Ozawa & Kang, 2004)'
_computing_publication_material SHELXL97
_computing_structure_refinement 'SHELXL97 (Sheldrick, 1997)'
_computing_structure_solution 'SHELXS97 (Sheldrick, 1997)'
_diffrn_ambient_temperature 293(2)
_diffrn_measured_fraction_theta_full 1.000
_diffrn_measured_fraction_theta_max 1.000
_diffrn_measurement_device_type 'Enraf-Nonius CAD-4'
_diffrn_measurement_method 2\q/\q
_diffrn_radiation_monochromator graphite
_diffrn_radiation_type MoK\a
_diffrn_radiation_wavelength 0.71073
_diffrn_reflns_av_R_equivalents 0.0168
_diffrn_reflns_av_sigmaI/netI 0.0724
_diffrn_reflns_limit_h_max 5
_diffrn_reflns_limit_h_min 0
_diffrn_reflns_limit_k_max 5
_diffrn_reflns_limit_k_min 0
_diffrn_reflns_limit_l_max 12
_diffrn_reflns_limit_l_min 0
_diffrn_reflns_number 134
_diffrn_reflns_theta_full 25.00
_diffrn_reflns_theta_max 25.85
_diffrn_reflns_theta_min 3.96
_diffrn_standards_decay_% 0
_diffrn_standards_interval_time 60
_diffrn_standards_number 3
_exptl_absorpt_coefficient_mu 1.298
_exptl_absorpt_correction_T_max 0.9499
_exptl_absorpt_correction_T_min 0.7458
_exptl_absorpt_correction_type empirical
_exptl_absorpt_process_details '(CADDAT; Enraf-Nonius, 1989)'
_exptl_crystal_colour colourless
_exptl_crystal_density_diffrn 2.152
_exptl_crystal_density_meas ?
_exptl_crystal_density_method 'not measured'
_exptl_crystal_description plate
_exptl_crystal_F_000 144
_exptl_crystal_size_max 0.24
_exptl_crystal_size_mid 0.12
_exptl_crystal_size_min 0.04
_refine_diff_density_max 0.351
_refine_diff_density_min -0.325
_refine_ls_extinction_method none
_refine_ls_goodness_of_fit_ref 0.909
_refine_ls_matrix_type full
_refine_ls_number_parameters 13
_refine_ls_number_reflns 133
_refine_ls_number_restraints 0
_refine_ls_restrained_S_all 0.909
_refine_ls_R_factor_all 0.0870
_refine_ls_R_factor_gt 0.0466
_refine_ls_shift/su_max 0.000
_refine_ls_shift/su_mean 0.000
_refine_ls_structure_factor_coef Fsqd
_refine_ls_weighting_details 'calc w = 1/[\s^2^(Fo^2^)+(0.0497P)^2^] where P=(Fo^2^+2Fc^2^)/3'
_refine_ls_weighting_scheme calc
_refine_ls_wR_factor_gt 0.0900
_refine_ls_wR_factor_ref 0.0967
_reflns_number_gt 87
_reflns_number_total 133
_reflns_threshold_expression I>2\s(I)
_cod_data_source_file bc1064.cif
_cod_data_source_block I
_cod_depositor_comments
;
The following automatic conversions were performed:

'_exptl_crystal_density_meas' value 'not measured' was changed to '?'
- the value is perceived as not measured.

Automatic conversion script
Id: cif_fix_values 3008 2015-01-20 13:52:24Z robertas 
;
_cod_original_sg_symbol_H-M 'P 42/n c m'
_cod_database_code 2014617
_cod_database_fobs_code 2014617

loop_
_symmetry_equiv_pos_as_xyz
'x, y, z'
'-y+1/2, x, z+1/2'
'-x+1/2, -y+1/2, z'
'y, -x+1/2, z+1/2'
'x+1/2, -y, -z+1/2'
'-x, y+1/2, -z+1/2'
'y+1/2, x+1/2, -z'
'-y, -x, -z'
'-x, -y, -z'
'y-1/2, -x, -z-1/2'
'x-1/2, y-1/2, -z'
'-y, x-1/2, -z-1/2'
'-x-1/2, y, z-1/2'
'x, -y-1/2, z-1/2'
'-y-1/2, -x-1/2, z'
'y, x, z'

loop_
_atom_site_label
_atom_site_fract_x
_atom_site_fract_y
_atom_site_fract_z
_atom_site_U_iso_or_equiv
_atom_site_adp_type
_atom_site_calc_flag
_atom_site_refinement_flags
_atom_site_occupancy
_atom_site_disorder_assembly
_atom_site_disorder_group
_atom_site_type_symbol
Li 0.2500 0.7500 0.2500 0.028(3) Uani d S 1 . . Li
Cl 0.7500 0.7500 0.06960(18) 0.0256(6) Uani d S 1 . . Cl
O 0.5565(6) 0.5565(6) 0.1575(4) 0.0248(11) Uani d S 1 . . O

loop_
_atom_site_aniso_label
_atom_site_aniso_U_11
_atom_site_aniso_U_22
_atom_site_aniso_U_33
_atom_site_aniso_U_12
_atom_site_aniso_U_13
_atom_site_aniso_U_23
Li 0.028(4) 0.028(4) 0.028(6) 0.000 0.000 0.000
Cl 0.0256(8) 0.0256(8) 0.0256(10) 0.0001(18) 0.000 0.000
O 0.0196(15) 0.0196(15) 0.035(2) 0.0022(18) 0.0049(15) 0.0049(15)

loop_
_atom_type_symbol
_atom_type_description
_atom_type_scat_dispersion_real
_atom_type_scat_dispersion_imag
_atom_type_scat_source
Li Li -0.0003 0.0001 'International Tables Vol C Tables 4.2.6.8 and 6.1.1.4'
O O 0.0106 0.0060 'International Tables Vol C Tables 4.2.6.8 and 6.1.1.4'
Cl Cl 0.1484 0.1585 'International Tables Vol C Tables 4.2.6.8 and 6.1.1.4'

loop_
_geom_angle_atom_site_label_1
_geom_angle_atom_site_label_2
_geom_angle_atom_site_label_3
_geom_angle_site_symmetry_1
_geom_angle_site_symmetry_3
_geom_angle
_geom_angle_publ_flag
O Li O 12_666 3_565 103.67(8) ?
O Li O 12_666 . 103.67(8) ?
O Li O . 3_565 121.82(19) yes
O Li O 12_666 10_566 121.82(19) ?
O Li O 3_565 10_566 103.67(8) ?
O Li O . 10_566 103.67(8) yes
O Cl O . 3_665 110.0(3) yes

loop_
_geom_bond_atom_site_label_1
_geom_bond_atom_site_label_2
_geom_bond_site_symmetry_2
_geom_bond_distance
_geom_bond_publ_flag
Li O 12_666 1.959(2) ?
Li O 3_565 1.959(2) ?
Li O . 1.959(2) yes
Li O 10_566 1.959(2) ?
Cl O 3_665 1.578(4) ?
Cl O . 1.578(4) yes
O Li 5_565 1.959(2) ?
